data_1530964
loop_
_publ_author_name
'Voigt, S.'
'Hoppe, R.'

_publ_section_title
;
 Das Erste Oxopraseodymat Mit Oktaeder-Tripel: Rb2 Li14 (Pr3 O14)
;
_journal_name_full 'Journal of the Less-Common Metals'
_journal_page_first 97
_journal_page_last 104
_journal_volume 156
_journal_year 1989
_chemical_formula_sum 'Li14 O14 Pr3 Rb2'
_chemical_name_systematic 'Rb2 Li14 Pr3 O14'
_space_group_IT_number 71
_symmetry_space_group_name_Hall '-I 2 2'
_symmetry_space_group_name_H-M 'I m m m'
_cell_angle_alpha 90
_cell_angle_beta 90
_cell_angle_gamma 90
_cell_formula_units_Z 2
_cell_length_a 13.168
_cell_length_b 8.069
_cell_length_c 7.41
_cell_volume 787.332
_citation_journal_id_ASTM JCOMAH
_cod_data_source_file Voigt_JCOMAH_1989_1910.cif
_cod_data_source_block Li14O14Pr3Rb2
_cod_original_cell_volume 787.3317
_cod_database_code 1530964

loop_
_symmetry_equiv_pos_as_xyz
x,y,z
-x,-y,z
x,-y,-z
-x,y,-z
-x,-y,-z
x,y,-z
-x,y,z
x,-y,z
x+1/2,y+1/2,z+1/2
-x+1/2,-y+1/2,z+1/2
x+1/2,-y+1/2,-z+1/2
-x+1/2,y+1/2,-z+1/2
-x+1/2,-y+1/2,-z+1/2
x+1/2,y+1/2,-z+1/2
-x+1/2,y+1/2,z+1/2
x+1/2,-y+1/2,z+1/2

loop_
_atom_site_label
_atom_site_type_symbol
_atom_site_fract_x
_atom_site_fract_y
_atom_site_fract_z
_atom_site_occupancy
_atom_site_U_iso_or_equiv
O3 O-2 0.1309 0.1844 0 1 0.0
O1 O-2 0.2536 0 0.7084 1 0.0
O2 O-2 0 0 0.2983 1 0.0
O4 O-2 0.3723 0.2194 0 1 0.0
Pr1 Pr+4 0.2731 0 0 1 0.0
Li3 Li+1 0.1358 0.1558 0.2773 1 0.0
Pr2 Pr+4 0 0 0 1 0.0
Li2 Li+1 0.2266 0.3568 0 1 0.0
Li1 Li+1 0.5 0.3468 0 1 0.0
Rb1 Rb+1 0.5 0 0.2678 1 0.0
